data_1503128
loop_
_publ_author_name
'Sun, Jing'
'Xia, Er-Yan'
'Wu, Qun'
'Yan, Chao-Guo'

_publ_section_title
;
 Synthesis of polysubstituted dihydropyridines by four-component reactions
 of aromatic aldehydes, malononitrile, arylamines, and
 acetylenedicarboxylate.
;
_journal_issue 16
_journal_name_full 'Organic letters'
_journal_page_first 3678
_journal_page_last 3681
_journal_paper_doi 10.1021/ol101475b
_journal_volume 12
_journal_year 2010
_chemical_formula_moiety 'C25 H25 Cl N2 O6 '
_chemical_formula_sum 'C25 H25 Cl N2 O6'
_chemical_formula_weight 484.92
_chemical_name_systematic
; 
 ? 
;
_space_group_IT_number 14
_symmetry_cell_setting monoclinic
_symmetry_space_group_name_Hall '-P 2ybc'
_symmetry_space_group_name_H-M 'P 1 21/c 1'
_atom_sites_solution_hydrogens geom
_atom_sites_solution_primary direct
_atom_sites_solution_secondary difmap
_audit_creation_method SHELXL-97
_cell_angle_alpha 90.00
_cell_angle_beta 103.349(2)
_cell_angle_gamma 90.00
_cell_formula_units_Z 4
_cell_length_a 10.6943(13)
_cell_length_b 25.494(3)
_cell_length_c 8.9322(11)
_cell_measurement_reflns_used 5639
_cell_measurement_temperature 296(2)
_cell_measurement_theta_max 26.70
_cell_measurement_theta_min 2.48
_cell_volume 2369.5(5)
_computing_cell_refinement 'Bruker SMART'
_computing_data_collection 'Bruker SMART'
_computing_data_reduction 'Bruker SAINT'
_computing_molecular_graphics 'Bruker SHELXTL'
_computing_publication_material 'Bruker SHELXTL'
_computing_structure_refinement 'SHELXL-97 (Sheldrick, 1997)'
_computing_structure_solution 'SHELXS-97 (Sheldrick, 1990)'
_diffrn_ambient_temperature 296(2)
_diffrn_measured_fraction_theta_full 0.995
_diffrn_measured_fraction_theta_max 0.995
_diffrn_measurement_device_type 'CCD area detector'
_diffrn_measurement_method 'phi and omega scans'
_diffrn_radiation_monochromator graphite
_diffrn_radiation_source 'fine-focus sealed tube'
_diffrn_radiation_type MoK\a
_diffrn_radiation_wavelength 0.71073
_diffrn_reflns_av_R_equivalents 0.0324
_diffrn_reflns_av_sigmaI/netI 0.0315
_diffrn_reflns_limit_h_max 13
_diffrn_reflns_limit_h_min -13
_diffrn_reflns_limit_k_max 32
_diffrn_reflns_limit_k_min -33
_diffrn_reflns_limit_l_max 11
_diffrn_reflns_limit_l_min -10
_diffrn_reflns_number 20151
_diffrn_reflns_theta_full 27.47
_diffrn_reflns_theta_max 27.47
_diffrn_reflns_theta_min 1.60
_exptl_absorpt_coefficient_mu 0.205
_exptl_absorpt_correction_T_max 0.944
_exptl_absorpt_correction_T_min 0.940
_exptl_absorpt_correction_type multi-scan
_exptl_absorpt_process_details sadabs
_exptl_crystal_colour COLORLESS
_exptl_crystal_density_diffrn 1.359
_exptl_crystal_density_method 'not measured'
_exptl_crystal_description BLOCK
_exptl_crystal_F_000 1016.0
_exptl_crystal_size_max 0.30
_exptl_crystal_size_mid 0.28
_exptl_crystal_size_min 0.28
_refine_diff_density_max 0.503
_refine_diff_density_min -0.581
_refine_diff_density_rms 0.052
_refine_ls_extinction_method none
_refine_ls_goodness_of_fit_ref 1.060
_refine_ls_hydrogen_treatment mixed
_refine_ls_matrix_type full
_refine_ls_number_parameters 319
_refine_ls_number_reflns 5385
_refine_ls_number_restraints 0
_refine_ls_restrained_S_all 1.060
_refine_ls_R_factor_all 0.0848
_refine_ls_R_factor_gt 0.0531
_refine_ls_shift/su_max 0.000
_refine_ls_shift/su_mean 0.000
_refine_ls_structure_factor_coef Fsqd
_refine_ls_weighting_details 'calc w=1/[\s^2^(Fo^2^)+(0.0391P)^2^+2.4727P] where P=(Fo^2^+2Fc^2^)/3'
_refine_ls_weighting_scheme calc
_refine_ls_wR_factor_gt 0.1172
_refine_ls_wR_factor_ref 0.1364
_reflns_number_gt 3822
_reflns_number_total 5415
_reflns_threshold_expression >2sigma(I)
_cod_data_source_file ol101475b_si_001.cif
_cod_data_source_block 2l
_cod_depositor_comments
;
The following automatic conversions were performed:

'_symmetry_cell_setting' value 'Monoclinic' changed to 'monoclinic'
according to /home/saulius/struct/CIF-dictionaries/cif_core.dic
dictionary named 'cif_core.dic' version 2.4.2 from 2011-04-26.

Automatic conversion script
Id: cif_fix_values 1715 2011-07-08 13:25:40Z adriana 
;
_cod_original_sg_symbol_Hall '-P 2ybc '
_cod_original_sg_symbol_H-M 'P 21/c'
_cod_original_formula_sum 'C25 H25 Cl N2 O6 '
_cod_database_code 1503128

loop_
_symmetry_equiv_pos_as_xyz
'x, y, z'
'-x, y+1/2, -z+1/2'
'-x, -y, -z'
'x, -y-1/2, z-1/2'

loop_
_atom_site_label
_atom_site_type_symbol
_atom_site_fract_x
_atom_site_fract_y
_atom_site_fract_z
_atom_site_U_iso_or_equiv
_atom_site_adp_type
_atom_site_occupancy
_atom_site_symmetry_multiplicity
_atom_site_calc_flag
_atom_site_refinement_flags
C1 C 0.3042(2) -0.06312(10) 0.3356(3) 0.0347(5) Uani 1 1 d .
H1 H 0.3619 -0.0407 0.3046 0.042 Uiso 1 1 calc R
C2 C 0.3088(2) -0.11759(10) 0.3083(3) 0.0371(6) Uani 1 1 d .
C3 C 0.4071(3) -0.13862(12) 0.2295(3) 0.0498(7) Uani 1 1 d .
H3A H 0.4656 -0.1610 0.2990 0.075 Uiso 1 1 calc R
H3B H 0.4537 -0.1100 0.1983 0.075 Uiso 1 1 calc R
H3C H 0.3652 -0.1584 0.1406 0.075 Uiso 1 1 calc R
C4 C 0.2223(3) -0.14930(11) 0.3576(3) 0.0471(7) Uani 1 1 d .
H4 H 0.2242 -0.1852 0.3396 0.057 Uiso 1 1 calc R
C5 C 0.1341(3) -0.13025(11) 0.4318(4) 0.0508(7) Uani 1 1 d .
H5 H 0.0782 -0.1530 0.4651 0.061 Uiso 1 1 calc R
C6 C 0.1283(2) -0.07634(10) 0.4575(3) 0.0413(6) Uani 1 1 d .
H6 H 0.0678 -0.0628 0.5070 0.050 Uiso 1 1 calc R
C7 C 0.2135(2) -0.04330(9) 0.4085(3) 0.0322(5) Uani 1 1 d .
C8 C 0.23766(19) 0.03972(9) 0.5594(2) 0.0258(4) Uani 1 1 d .
C9 C 0.3055(2) 0.00521(9) 0.6914(2) 0.0294(5) Uani 1 1 d .
C10 C 0.2907(3) -0.04374(13) 0.9086(3) 0.0553(8) Uani 1 1 d .
H10A H 0.3302 -0.0744 0.8772 0.083 Uiso 1 1 calc R
H10B H 0.2286 -0.0542 0.9651 0.083 Uiso 1 1 calc R
H10C H 0.3553 -0.0223 0.9729 0.083 Uiso 1 1 calc R
C11 C 0.22604(19) 0.09217(9) 0.5684(2) 0.0249(4) Uani 1 1 d .
C12 C 0.2544(2) 0.12129(10) 0.7153(2) 0.0302(5) Uani 1 1 d .
C13 C 0.3272(3) 0.11584(14) 0.9866(3) 0.0624(9) Uani 1 1 d .
H13A H 0.3882 0.1436 0.9890 0.094 Uiso 1 1 calc R
H13B H 0.3618 0.0905 1.0647 0.094 Uiso 1 1 calc R
H13C H 0.2490 0.1300 1.0052 0.094 Uiso 1 1 calc R
C14 C 0.18940(19) 0.12560(9) 0.4248(2) 0.0254(4) Uani 1 1 d .
H14 H 0.1352 0.1545 0.4450 0.031 Uiso 1 1 calc R
C15 C 0.1124(2) 0.09313(9) 0.2923(2) 0.0280(5) Uani 1 1 d .
C16 C 0.1275(2) 0.03984(10) 0.2906(2) 0.0312(5) Uani 1 1 d .
C17 C 0.0308(2) 0.11892(10) 0.1617(3) 0.0338(5) Uani 1 1 d .
C18 C -0.0585(2) 0.20139(11) 0.0602(3) 0.0448(6) Uani 1 1 d .
H18A H -0.1060 0.2282 0.1006 0.054 Uiso 1 1 calc R
H18B H -0.1199 0.1788 -0.0071 0.054 Uiso 1 1 calc R
C19 C 0.0262(3) 0.22641(13) -0.0285(4) 0.0589(8) Uani 1 1 d .
H19A H 0.0925 0.2458 0.0401 0.088 Uiso 1 1 calc R
H19B H -0.0234 0.2498 -0.1034 0.088 Uiso 1 1 calc R
H19C H 0.0645 0.1999 -0.0798 0.088 Uiso 1 1 calc R
C20 C 0.30954(19) 0.14891(9) 0.3845(2) 0.0253(4) Uani 1 1 d .
C21 C 0.3142(2) 0.20124(9) 0.3436(3) 0.0357(5) Uani 1 1 d .
H21 H 0.2450 0.2230 0.3464 0.043 Uiso 1 1 calc R
C22 C 0.4199(2) 0.22179(10) 0.2988(3) 0.0450(6) Uani 1 1 d .
H22 H 0.4216 0.2568 0.2705 0.054 Uiso 1 1 calc R
C23 C 0.5228(2) 0.18920(10) 0.2968(3) 0.0393(6) Uani 1 1 d .
C24 C 0.5225(2) 0.13730(9) 0.3387(3) 0.0316(5) Uani 1 1 d .
H24 H 0.5930 0.1160 0.3382 0.038 Uiso 1 1 calc R
C25 C 0.4153(2) 0.11717(9) 0.3818(2) 0.0278(5) Uani 1 1 d .
H25 H 0.4140 0.0820 0.4093 0.033 Uiso 1 1 calc R
Cl1 Cl 0.65611(7) 0.21311(3) 0.23527(12) 0.0719(3) Uani 1 1 d .
N1 N 0.19991(17) 0.01326(7) 0.4193(2) 0.0295(4) Uani 1 1 d .
N2 N 0.0750(2) 0.00911(11) 0.1688(3) 0.0471(6) Uani 1 1 d .
O1 O -0.02213(18) 0.09807(8) 0.0388(2) 0.0482(5) Uani 1 1 d .
O2 O 0.01626(16) 0.17061(7) 0.18652(19) 0.0378(4) Uani 1 1 d .
O3 O 0.23741(19) 0.16782(7) 0.7246(2) 0.0456(5) Uani 1 1 d .
O4 O 0.30087(18) 0.09085(7) 0.83765(18) 0.0440(4) Uani 1 1 d .
O5 O 0.41853(16) -0.00385(7) 0.71353(19) 0.0406(4) Uani 1 1 d .
O6 O 0.22698(16) -0.01393(7) 0.77310(19) 0.0397(4) Uani 1 1 d .
H2A H 0.065(3) -0.0267(14) 0.180(4) 0.067(10) Uiso 1 1 d .
H2B H 0.023(3) 0.0277(13) 0.094(4) 0.063(10) Uiso 1 1 d .

loop_
_atom_site_aniso_label
_atom_site_aniso_U_11
_atom_site_aniso_U_22
_atom_site_aniso_U_33
_atom_site_aniso_U_23
_atom_site_aniso_U_13
_atom_site_aniso_U_12
C1 0.0298(12) 0.0439(14) 0.0286(12) -0.0025(10) 0.0031(9) -0.0009(10)
C2 0.0308(12) 0.0461(14) 0.0315(12) -0.0078(11) 0.0015(10) 0.0079(10)
C3 0.0414(15) 0.0563(18) 0.0528(17) -0.0099(14) 0.0130(13) 0.0045(13)
C4 0.0436(15) 0.0380(14) 0.0568(17) -0.0048(13) 0.0057(13) -0.0052(12)
C5 0.0439(15) 0.0431(16) 0.0675(19) -0.0015(14) 0.0170(14) -0.0085(12)
C6 0.0356(13) 0.0398(14) 0.0486(15) -0.0054(12) 0.0099(11) -0.0027(11)
C7 0.0306(11) 0.0347(12) 0.0285(11) -0.0061(10) 0.0012(9) 0.0007(9)
C8 0.0185(10) 0.0381(12) 0.0212(10) -0.0035(9) 0.0053(8) -0.0039(8)
C9 0.0293(11) 0.0349(12) 0.0247(11) -0.0027(9) 0.0079(9) -0.0026(9)
C10 0.0599(18) 0.070(2) 0.0390(15) 0.0219(14) 0.0179(14) 0.0043(15)
C11 0.0199(10) 0.0341(12) 0.0213(10) -0.0043(9) 0.0062(8) -0.0045(8)
C12 0.0260(11) 0.0416(14) 0.0245(11) -0.0059(10) 0.0086(9) -0.0059(9)
C13 0.081(2) 0.080(2) 0.0221(13) -0.0156(14) 0.0051(14) -0.0006(18)
C14 0.0206(10) 0.0326(11) 0.0228(10) -0.0037(9) 0.0044(8) -0.0007(8)
C15 0.0225(10) 0.0372(12) 0.0234(10) -0.0020(9) 0.0032(8) -0.0031(9)
C16 0.0274(11) 0.0418(13) 0.0222(10) -0.0047(9) 0.0012(9) -0.0035(10)
C17 0.0255(11) 0.0441(14) 0.0299(12) 0.0018(10) 0.0027(9) -0.0067(10)
C18 0.0384(14) 0.0490(16) 0.0421(15) 0.0118(12) -0.0010(11) 0.0030(12)
C19 0.0549(18) 0.067(2) 0.0542(18) 0.0238(16) 0.0116(14) 0.0025(15)
C20 0.0220(10) 0.0332(11) 0.0195(10) -0.0037(8) 0.0021(8) -0.0041(8)
C21 0.0284(11) 0.0292(12) 0.0501(15) -0.0026(11) 0.0101(11) -0.0002(9)
C22 0.0386(14) 0.0304(13) 0.0689(19) 0.0039(12) 0.0186(13) -0.0041(10)
C23 0.0291(12) 0.0414(14) 0.0515(15) 0.0032(12) 0.0173(11) -0.0074(10)
C24 0.0252(11) 0.0377(13) 0.0329(12) 0.0002(10) 0.0086(9) 0.0021(9)
C25 0.0256(11) 0.0310(11) 0.0263(11) 0.0014(9) 0.0048(9) -0.0006(9)
Cl1 0.0485(4) 0.0563(5) 0.1253(8) 0.0220(5) 0.0497(5) -0.0045(3)
N1 0.0301(9) 0.0326(10) 0.0244(9) -0.0059(8) 0.0037(8) -0.0008(8)
N2 0.0559(15) 0.0411(14) 0.0343(12) -0.0110(10) -0.0101(11) 0.0009(11)
O1 0.0490(11) 0.0543(12) 0.0312(9) -0.0005(8) -0.0116(8) -0.0077(9)
O2 0.0341(9) 0.0397(10) 0.0357(9) 0.0070(7) 0.0001(7) -0.0001(7)
O3 0.0613(12) 0.0403(11) 0.0353(10) -0.0121(8) 0.0111(9) -0.0001(9)
O4 0.0602(12) 0.0505(11) 0.0189(8) -0.0065(8) 0.0040(8) -0.0007(9)
O5 0.0310(9) 0.0561(11) 0.0353(9) 0.0057(8) 0.0092(7) 0.0078(8)
O6 0.0370(9) 0.0503(11) 0.0337(9) 0.0089(8) 0.0122(7) -0.0049(8)

loop_
_atom_type_symbol
_atom_type_description
_atom_type_scat_dispersion_real
_atom_type_scat_dispersion_imag
_atom_type_scat_source
C C 0.0033 0.0016 'International Tables Vol C Tables 4.2.6.8 and 6.1.1.4'
H H 0.0000 0.0000 'International Tables Vol C Tables 4.2.6.8 and 6.1.1.4'
N N 0.0061 0.0033 'International Tables Vol C Tables 4.2.6.8 and 6.1.1.4'
O O 0.0106 0.0060 'International Tables Vol C Tables 4.2.6.8 and 6.1.1.4'
Cl Cl 0.1484 0.1585 'International Tables Vol C Tables 4.2.6.8 and 6.1.1.4'

loop_
_geom_angle_atom_site_label_1
_geom_angle_atom_site_label_2
_geom_angle_atom_site_label_3
_geom_angle
C7 C1 C2 119.8(2)
C7 C1 H1 120.1
C2 C1 H1 120.1
C4 C2 C1 118.0(2)
C4 C2 C3 122.6(2)
C1 C2 C3 119.4(2)
C2 C3 H3A 109.5
C2 C3 H3B 109.5
H3A C3 H3B 109.5
C2 C3 H3C 109.5
H3A C3 H3C 109.5
H3B C3 H3C 109.5
C5 C4 C2 122.6(3)
C5 C4 H4 118.7
C2 C4 H4 118.7
C4 C5 C6 119.6(3)
C4 C5 H5 120.2
C6 C5 H5 120.2
C7 C6 C5 119.3(2)
C7 C6 H6 120.4
C5 C6 H6 120.4
C1 C7 C6 120.7(2)
C1 C7 N1 119.0(2)
C6 C7 N1 119.9(2)
C11 C8 N1 121.4(2)
C11 C8 C9 124.33(19)
N1 C8 C9 113.84(19)
O5 C9 O6 125.4(2)
O5 C9 C8 121.5(2)
O6 C9 C8 113.06(19)
O6 C10 H10A 109.5
O6 C10 H10B 109.5
H10A C10 H10B 109.5
O6 C10 H10C 109.5
H10A C10 H10C 109.5
H10B C10 H10C 109.5
C8 C11 C12 123.3(2)
C8 C11 C14 121.17(18)
C12 C11 C14 115.43(19)
O3 C12 O4 123.2(2)
O3 C12 C11 123.5(2)
O4 C12 C11 113.3(2)
O4 C13 H13A 109.5
O4 C13 H13B 109.5
H13A C13 H13B 109.5
O4 C13 H13C 109.5
H13A C13 H13C 109.5
H13B C13 H13C 109.5
C11 C14 C15 109.91(18)
C11 C14 C20 110.51(16)
C15 C14 C20 111.14(17)
C11 C14 H14 108.4
C15 C14 H14 108.4
C20 C14 H14 108.4
C16 C15 C17 119.6(2)
C16 C15 C14 120.30(19)
C17 C15 C14 119.9(2)
N2 C16 C15 123.7(2)
N2 C16 N1 115.3(2)
C15 C16 N1 120.99(19)
O1 C17 O2 121.3(2)
O1 C17 C15 126.2(2)
O2 C17 C15 112.52(19)
O2 C18 C19 110.7(2)
O2 C18 H18A 109.5
C19 C18 H18A 109.5
O2 C18 H18B 109.5
C19 C18 H18B 109.5
H18A C18 H18B 108.1
C18 C19 H19A 109.5
C18 C19 H19B 109.5
H19A C19 H19B 109.5
C18 C19 H19C 109.5
H19A C19 H19C 109.5
H19B C19 H19C 109.5
C21 C20 C25 118.3(2)
C21 C20 C14 121.21(19)
C25 C20 C14 120.40(19)
C22 C21 C20 121.4(2)
C22 C21 H21 119.3
C20 C21 H21 119.3
C23 C22 C21 118.8(2)
C23 C22 H22 120.6
C21 C22 H22 120.6
C24 C23 C22 121.5(2)
C24 C23 Cl1 118.26(19)
C22 C23 Cl1 120.2(2)
C23 C24 C25 119.0(2)
C23 C24 H24 120.5
C25 C24 H24 120.5
C24 C25 C20 121.0(2)
C24 C25 H25 119.5
C20 C25 H25 119.5
C8 N1 C16 119.41(19)
C8 N1 C7 121.70(18)
C16 N1 C7 118.00(18)
C16 N2 H2A 121(2)
C16 N2 H2B 111(2)
H2A N2 H2B 122(3)
C17 O2 C18 117.59(19)
C12 O4 C13 116.9(2)
C9 O6 C10 114.50(19)

loop_
_geom_bond_atom_site_label_1
_geom_bond_atom_site_label_2
_geom_bond_distance
C1 C7 1.382(3)
C1 C2 1.413(3)
C1 H1 0.9300
C2 C4 1.376(4)
C2 C3 1.493(3)
C3 H3A 0.9600
C3 H3B 0.9600
C3 H3C 0.9600
C4 C5 1.361(4)
C4 H4 0.9300
C5 C6 1.397(4)
C5 H5 0.9300
C6 C7 1.385(3)
C6 H6 0.9300
C7 N1 1.454(3)
C8 C11 1.347(3)
C8 N1 1.397(3)
C8 C9 1.516(3)
C9 O5 1.201(3)
C9 O6 1.326(3)
C10 O6 1.458(3)
C10 H10A 0.9600
C10 H10B 0.9600
C10 H10C 0.9600
C11 C12 1.477(3)
C11 C14 1.514(3)
C12 O3 1.206(3)
C12 O4 1.339(3)
C13 O4 1.443(3)
C13 H13A 0.9600
C13 H13B 0.9600
C13 H13C 0.9600
C14 C15 1.521(3)
C14 C20 1.532(3)
C14 H14 0.9800
C15 C16 1.369(3)
C15 C17 1.443(3)
C16 N2 1.353(3)
C16 N1 1.403(3)
C17 O1 1.234(3)
C17 O2 1.351(3)
C18 O2 1.453(3)
C18 C19 1.478(4)
C18 H18A 0.9700
C18 H18B 0.9700
C19 H19A 0.9600
C19 H19B 0.9600
C19 H19C 0.9600
C20 C21 1.387(3)
C20 C25 1.395(3)
C21 C22 1.386(3)
C21 H21 0.9300
C22 C23 1.382(4)
C22 H22 0.9300
C23 C24 1.375(3)
C23 Cl1 1.751(2)
C24 C25 1.390(3)
C24 H24 0.9300
C25 H25 0.9300
N2 H2A 0.93(3)
N2 H2B 0.90(3)

loop_
_geom_hbond_atom_site_label_D
_geom_hbond_atom_site_label_H
_geom_hbond_atom_site_label_A
_geom_hbond_distance_DH
_geom_hbond_distance_HA
_geom_hbond_distance_DA
_geom_hbond_angle_DHA
_geom_hbond_site_symmetry_A
N2 H2A O1 0.93(3) 2.63(3) 3.277(3) 127(2) 3
N2 H2B O1 0.90(3) 1.89(3) 2.648(3) 140(3) .
N2 H2B N2 0.90(3) 2.52(3) 3.106(4) 123(2) 3
